data_2021454
loop_
_publ_author_name
'Guerrero, Sergio A.'
'Ram\'irez, Juan E.'
'Palma, Alirio'
'Cobo, Justo'
'Glidewell, Christopher'

_publ_section_title
;
 A concise and versatile route to tetrahydro-1-benzazepines carrying
 [<i>a</i>]-fused heterocyclic units: synthetic sequence and spectroscopic
 characterization, and the molecular and supramolecular structures of one
 intermediate and two products
;
_journal_coeditor_code FN3291
_journal_issue 2
_journal_name_full 'Acta Crystallographica Section C'
_journal_page_first
;
;
_journal_paper_doi 10.1107/S2053229619000871
_journal_volume 75
_journal_year 2019
_chemical_formula_iupac 'C14 H15 Cl2 N O4'
_chemical_formula_moiety 'C14 H15 Cl2 N O4'
_chemical_formula_sum 'C14 H15 Cl2 N O4'
_chemical_formula_weight 332.17
_chemical_name_systematic
'Methyl (2<i>RS</i>,4<i>SR</i>)-7-chloro-4-(2-chloroacetoxy)-2,3,4,5-tetrahydro-1<i>H</i>-benzo[<i>b</i>]azepine-2-carboxylate'
_space_group_crystal_system triclinic
_space_group_IT_number 2
_space_group_name_Hall '-P 1'
_space_group_name_H-M_alt 'P -1'
_symmetry_space_group_name_Hall '-P 1'
_symmetry_space_group_name_H-M 'P -1'
_atom_sites_solution_hydrogens mixed
_audit_creation_method SHELXL-2014
_cell_angle_alpha 96.039(18)
_cell_angle_beta 112.651(19)
_cell_angle_gamma 108.99(3)
_cell_formula_units_Z 2
_cell_length_a 8.858(6)
_cell_length_b 9.328(5)
_cell_length_c 10.526(6)
_cell_measurement_reflns_used 3362
_cell_measurement_temperature 100(2)
_cell_measurement_theta_max 27.551
_cell_measurement_theta_min 2.394
_cell_volume 732.0(8)
_computing_cell_refinement
;
SAINT (Bruker, 2016)
;
_computing_data_collection
;
APEX3 (Bruker, 2016)
;
_computing_data_reduction
;
SAINT (Bruker, 2016)
;
_computing_molecular_graphics
;
PLATON (Spek, 2009)
;
_computing_publication_material
;
SHELXL2014 (Sheldrick, 2015) and PLATON (Spek, 2009)
;
_computing_structure_refinement
;
SHELXL2014 (Sheldrick, 2015)
;
_computing_structure_solution
;
SIR92 (Altomare <i>et al.</i>,  1994)
;
_diffrn_ambient_temperature 100(2)
_diffrn_measured_fraction_theta_full 1.000
_diffrn_measured_fraction_theta_max 0.996
_diffrn_measurement_device_type 'Bruker D8 Venture'
_diffrn_measurement_method '\f and \w scans'
_diffrn_radiation_monochromator 'multilayer mirror'
_diffrn_radiation_type MoK\a
_diffrn_radiation_wavelength 0.71073
_diffrn_reflns_av_R_equivalents 0.0381
_diffrn_reflns_av_unetI/netI 0.0159
_diffrn_reflns_limit_h_max 11
_diffrn_reflns_limit_h_min -11
_diffrn_reflns_limit_k_max 12
_diffrn_reflns_limit_k_min -12
_diffrn_reflns_limit_l_max 13
_diffrn_reflns_limit_l_min -13
_diffrn_reflns_number 35772
_diffrn_reflns_theta_full 25.242
_diffrn_reflns_theta_max 27.551
_diffrn_reflns_theta_min 2.394
_diffrn_source 'INCOATEC high brilliance microfocus sealed tube'
_diffrn_standards_decay_% 0
_diffrn_standards_interval_count 0
_diffrn_standards_interval_time 0
_diffrn_standards_number 0
_exptl_absorpt_coefficient_mu 0.458
_exptl_absorpt_correction_T_max 0.929
_exptl_absorpt_correction_T_min 0.901
_exptl_absorpt_correction_type multi-scan
_exptl_absorpt_process_details
;
(SADABS; Bruker, 2015)
;
_exptl_crystal_colour colourless
_exptl_crystal_density_diffrn 1.507
_exptl_crystal_description plate
_exptl_crystal_F_000 344
_exptl_crystal_size_max 0.410
_exptl_crystal_size_mid 0.310
_exptl_crystal_size_min 0.160
_refine_diff_density_max 0.336
_refine_diff_density_min -0.408
_refine_ls_extinction_method none
_refine_ls_goodness_of_fit_ref 1.072
_refine_ls_hydrogen_treatment mixed
_refine_ls_matrix_type full
_refine_ls_number_parameters 194
_refine_ls_number_reflns 3362
_refine_ls_number_restraints 0
_refine_ls_restrained_S_all 1.072
_refine_ls_R_factor_all 0.0304
_refine_ls_R_factor_gt 0.0279
_refine_ls_shift/su_max 0.002
_refine_ls_shift/su_mean 0.000
_refine_ls_structure_factor_coef Fsqd
_refine_ls_weighting_details 'w=1/[\s^2^(Fo^2^)+(0.0312P)^2^+0.4351P] where P=(Fo^2^+2Fc^2^)/3'
_refine_ls_weighting_scheme calc
_refine_ls_wR_factor_gt 0.0703
_refine_ls_wR_factor_ref 0.0718
_reflns_number_gt 3121
_reflns_number_total 3362
_reflns_threshold_expression 'I > 2\s(I)'
_cod_data_source_file fn3291sup1.cif
_cod_data_source_block IVb
_cod_database_code 2021454
_shelx_space_group_comment
;
The symmetry employed for this shelxl refinement is uniquely defined
by the following loop, which should always be used as a source of
symmetry information in preference to the above space-group names.
They are only intended as comments.
;
_shelx_estimated_absorpt_t_min 0.834
_shelx_estimated_absorpt_t_max 0.930
_shelxl_version_number 2.014

loop_
_space_group_symop_operation_xyz
'x, y, z'
'-x, -y, -z'

loop_
_atom_site_type_symbol
_atom_site_label
_atom_site_fract_x
_atom_site_fract_y
_atom_site_fract_z
_atom_site_U_iso_or_equiv
_atom_site_adp_type
_atom_site_calc_flag
_atom_site_occupancy
N N1 0.44762(14) 0.56160(12) 0.28278(10) 0.0116(2) Uani d 1
H H1 0.505(2) 0.5620(18) 0.3733(18) 0.014 Uiso d 1
C C2 0.38259(15) 0.40475(13) 0.18878(12) 0.0104(2) Uani d 1
H H2 0.4731 0.4022 0.1550 0.012 Uiso calc 1
C C3 0.20228(15) 0.36071(14) 0.05747(12) 0.0112(2) Uani d 1
H H3A 0.1554 0.2486 0.0069 0.013 Uiso calc 1
H H3B 0.1154 0.3751 0.0895 0.013 Uiso calc 1
C C4 0.22174(15) 0.46129(13) -0.04432(12) 0.0104(2) Uani d 1
H H4 0.3084 0.4466 -0.0779 0.012 Uiso calc 1
C C5 0.27825(15) 0.63579(14) 0.01909(12) 0.0121(2) Uani d 1
H H5A 0.2472 0.6862 -0.0600 0.014 Uiso calc 1
H H5B 0.2089 0.6465 0.0714 0.014 Uiso calc 1
C C5A 0.47441(15) 0.72309(13) 0.11919(12) 0.0108(2) Uani d 1
C C6 0.57917(16) 0.84550(14) 0.08498(12) 0.0125(2) Uani d 1
H H6 0.5292 0.8687 -0.0038 0.015 Uiso calc 1
C C7 0.75652(16) 0.93315(14) 0.18095(13) 0.0132(2) Uani d 1
Cl Cl7 0.88752(4) 1.08441(3) 0.13695(3) 0.01900(9) Uani d 1
C C8 0.83340(16) 0.90270(14) 0.31181(13) 0.0141(2) Uani d 1
H H8 0.9545 0.9648 0.3771 0.017 Uiso calc 1
C C9 0.73041(16) 0.77998(14) 0.34551(12) 0.0132(2) Uani d 1
H H9 0.7815 0.7581 0.4348 0.016 Uiso calc 1
C C9A 0.55202(15) 0.68796(13) 0.24954(12) 0.0108(2) Uani d 1
C C21 0.36412(15) 0.28579(14) 0.27607(13) 0.0127(2) Uani d 1
O O21 0.37808(15) 0.31486(11) 0.39519(10) 0.0253(2) Uani d 1
O O22 0.33143(13) 0.14524(10) 0.20271(10) 0.01758(19) Uani d 1
C C22 0.30469(19) 0.01898(15) 0.27159(15) 0.0214(3) Uani d 1
H H22A 0.4032 0.0520 0.3678 0.032 Uiso calc 1
H H22B 0.3010 -0.0741 0.2157 0.032 Uiso calc 1
H H22C 0.1918 -0.0063 0.2779 0.032 Uiso calc 1
O O41 0.04395(11) 0.40450(10) -0.16560(9) 0.01230(17) Uani d 1
C C42 0.04097(16) 0.44151(14) -0.28694(12) 0.0130(2) Uani d 1
O O42 0.17192(12) 0.50990(11) -0.30148(9) 0.01741(19) Uani d 1
C C43 -0.14867(17) 0.38657(16) -0.40294(13) 0.0166(2) Uani d 1
H H43A -0.1583 0.4647 -0.4591 0.020 Uiso calc 1
H H43B -0.2320 0.3747 -0.3597 0.020 Uiso calc 1
Cl Cl43 -0.20377(4) 0.20199(4) -0.51611(4) 0.02496(9) Uani d 1

loop_
_atom_site_aniso_label
_atom_site_aniso_U_11
_atom_site_aniso_U_22
_atom_site_aniso_U_33
_atom_site_aniso_U_12
_atom_site_aniso_U_13
_atom_site_aniso_U_23
N1 0.0139(5) 0.0120(5) 0.0075(4) 0.0034(4) 0.0049(4) 0.0026(4)
C2 0.0110(5) 0.0109(5) 0.0091(5) 0.0035(4) 0.0049(4) 0.0031(4)
C3 0.0097(5) 0.0133(5) 0.0092(5) 0.0032(4) 0.0038(4) 0.0035(4)
C4 0.0073(5) 0.0145(5) 0.0078(5) 0.0040(4) 0.0021(4) 0.0029(4)
C5 0.0108(5) 0.0140(5) 0.0118(5) 0.0061(4) 0.0042(4) 0.0044(4)
C5A 0.0115(5) 0.0107(5) 0.0107(5) 0.0055(4) 0.0049(4) 0.0018(4)
C6 0.0151(6) 0.0128(5) 0.0124(5) 0.0076(5) 0.0068(5) 0.0050(4)
C7 0.0148(6) 0.0097(5) 0.0167(6) 0.0043(4) 0.0087(5) 0.0044(4)
Cl7 0.01637(15) 0.01494(15) 0.02314(16) 0.00258(11) 0.00805(12) 0.01001(12)
C8 0.0127(5) 0.0127(5) 0.0135(5) 0.0033(4) 0.0044(5) 0.0015(4)
C9 0.0144(6) 0.0140(5) 0.0098(5) 0.0053(5) 0.0046(4) 0.0029(4)
C9A 0.0123(5) 0.0108(5) 0.0108(5) 0.0048(4) 0.0067(4) 0.0025(4)
C21 0.0093(5) 0.0136(5) 0.0123(5) 0.0023(4) 0.0034(4) 0.0045(4)
O21 0.0396(6) 0.0174(5) 0.0116(4) 0.0025(4) 0.0113(4) 0.0045(4)
O22 0.0255(5) 0.0135(4) 0.0184(4) 0.0089(4) 0.0124(4) 0.0082(3)
C22 0.0253(7) 0.0160(6) 0.0251(7) 0.0086(5) 0.0112(6) 0.0128(5)
O41 0.0093(4) 0.0179(4) 0.0078(4) 0.0044(3) 0.0027(3) 0.0041(3)
C42 0.0151(6) 0.0160(5) 0.0097(5) 0.0084(5) 0.0053(4) 0.0045(4)
O42 0.0165(4) 0.0230(5) 0.0149(4) 0.0076(4) 0.0083(4) 0.0089(4)
C43 0.0152(6) 0.0249(6) 0.0103(5) 0.0104(5) 0.0042(5) 0.0042(5)
Cl43 0.02001(16) 0.02011(16) 0.02154(17) 0.00626(13) -0.00085(13) 0.00004(12)

loop_
_atom_type_symbol
_atom_type_description
_atom_type_scat_dispersion_real
_atom_type_scat_dispersion_imag
_atom_type_scat_source
C C 0.0033 0.0016 'International Tables Vol C Tables 4.2.6.8 and 6.1.1.4'
H H 0.0000 0.0000 'International Tables Vol C Tables 4.2.6.8 and 6.1.1.4'
N N 0.0061 0.0033 'International Tables Vol C Tables 4.2.6.8 and 6.1.1.4'
O O 0.0106 0.0060 'International Tables Vol C Tables 4.2.6.8 and 6.1.1.4'
Cl Cl 0.1484 0.1585 'International Tables Vol C Tables 4.2.6.8 and 6.1.1.4'

loop_
_geom_angle_atom_site_label_1
_geom_angle_atom_site_label_2
_geom_angle_atom_site_label_3
_geom_angle
C9A N1 C2 115.90(10)
C9A N1 H1 110.8(10)
C2 N1 H1 110.0(10)
N1 C2 C21 107.98(10)
N1 C2 C3 112.84(10)
C21 C2 C3 109.78(10)
N1 C2 H2 108.7
C21 C2 H2 108.7
C3 C2 H2 108.7
C4 C3 C2 111.35(10)
C4 C3 H3A 109.4
C2 C3 H3A 109.4
C4 C3 H3B 109.4
C2 C3 H3B 109.4
H3A C3 H3B 108.0
O41 C4 C3 105.90(10)
O41 C4 C5 107.54(10)
C3 C4 C5 113.76(10)
O41 C4 H4 109.8
C3 C4 H4 109.8
C5 C4 H4 109.8
C5A C5 C4 114.57(10)
C5A C5 H5A 108.6
C4 C5 H5A 108.6
C5A C5 H5B 108.6
C4 C5 H5B 108.6
H5A C5 H5B 107.6
C6 C5A C9A 119.24(11)
C6 C5A C5 119.56(11)
C9A C5A C5 121.13(11)
C7 C6 C5A 119.84(11)
C7 C6 H6 120.1
C5A C6 H6 120.1
C6 C7 C8 121.50(11)
C6 C7 Cl7 119.68(10)
C8 C7 Cl7 118.82(10)
C9 C8 C7 118.86(12)
C9 C8 H8 120.6
C7 C8 H8 120.6
C8 C9 C9A 120.79(12)
C8 C9 H9 119.6
C9A C9 H9 119.6
C9 C9A C5A 119.73(11)
C9 C9A N1 120.89(11)
C5A C9A N1 119.38(11)
O21 C21 O22 124.66(11)
O21 C21 C2 124.82(12)
O22 C21 C2 110.52(11)
C21 O22 C22 116.37(11)
O22 C22 H22A 109.5
O22 C22 H22B 109.5
H22A C22 H22B 109.5
O22 C22 H22C 109.5
H22A C22 H22C 109.5
H22B C22 H22C 109.5
C42 O41 C4 115.35(10)
O42 C42 O41 124.46(11)
O42 C42 C43 124.14(12)
O41 C42 C43 111.40(11)
C42 C43 Cl43 108.23(9)
C42 C43 H43A 110.1
Cl43 C43 H43A 110.1
C42 C43 H43B 110.1
Cl43 C43 H43B 110.1
H43A C43 H43B 108.4

loop_
_geom_bond_atom_site_label_1
_geom_bond_atom_site_label_2
_geom_bond_distance
N1 C9A 1.4120(16)
N1 C2 1.4695(16)
N1 H1 0.889(16)
C2 C21 1.5213(17)
C2 C3 1.5438(18)
C2 H2 1.0000
C3 C4 1.5187(17)
C3 H3A 0.9900
C3 H3B 0.9900
C4 O41 1.4686(16)
C4 C5 1.5262(18)
C4 H4 1.0000
C5 C5A 1.5103(19)
C5 H5A 0.9900
C5 H5B 0.9900
C5A C6 1.3960(17)
C5A C9A 1.4062(17)
C6 C7 1.3874(19)
C6 H6 0.9500
C7 C8 1.3883(18)
C7 Cl7 1.7429(14)
C8 C9 1.3869(18)
C8 H8 0.9500
C9 C9A 1.3998(19)
C9 H9 0.9500
C21 O21 1.2034(17)
C21 O22 1.3292(16)
O22 C22 1.4489(16)
C22 H22A 0.9800
C22 H22B 0.9800
C22 H22C 0.9800
O41 C42 1.3505(16)
C42 O42 1.2048(17)
C42 C43 1.5178(19)
C43 Cl43 1.7875(16)
C43 H43A 0.9900
C43 H43B 0.9900

loop_
_geom_hbond_atom_site_label_D
_geom_hbond_atom_site_label_H
_geom_hbond_atom_site_label_A
_geom_hbond_site_symmetry_A
_geom_hbond_distance_DH
_geom_hbond_distance_HA
_geom_hbond_distance_DA
_geom_hbond_angle_DHA
_geom_hbond_publ_flag
N1 H1 O21 . 0.890(17) 2.293(17) 2.700(2) 107.7(13) no
N1 H1 O21 2_666 0.890(17) 2.241(17) 3.032(2) 147.9(15) no
C43 H43A O42 2_564 0.99 2.52 3.305(3) 136 no
C43 H43B N1 2_565 0.99 2.55 3.483(3) 158 no
C4 H4 Cg1 2_665 1.00 2.86 3.650(3) 137 no

loop_
_geom_torsion_atom_site_label_1
_geom_torsion_atom_site_label_2
_geom_torsion_atom_site_label_3
_geom_torsion_atom_site_label_4
_geom_torsion
C9A N1 C2 C21 150.43(10)
C9A N1 C2 C3 -88.05(13)
N1 C2 C3 C4 68.29(13)
C21 C2 C3 C4 -171.21(9)
C2 C3 C4 O41 178.13(9)
C2 C3 C4 C5 -63.98(13)
O41 C4 C5 C5A -164.87(9)
C3 C4 C5 C5A 78.19(13)
C4 C5 C5A C6 117.59(12)
C4 C5 C5A C9A -65.28(14)
C9A C5A C6 C7 -1.58(17)
C5 C5A C6 C7 175.60(11)
C5A C6 C7 C8 -0.31(18)
C5A C6 C7 Cl7 179.27(9)
C6 C7 C8 C9 1.08(18)
Cl7 C7 C8 C9 -178.50(9)
C7 C8 C9 C9A 0.06(18)
C8 C9 C9A C5A -1.95(17)
C8 C9 C9A N1 179.12(11)
C6 C5A C9A C9 2.69(16)
C5 C5A C9A C9 -174.45(10)
C6 C5A C9A N1 -178.36(10)
C5 C5A C9A N1 4.50(16)
C2 N1 C9A C9 -116.96(13)
C2 N1 C9A C5A 64.10(14)
N1 C2 C21 O21 8.91(17)
C3 C2 C21 O21 -114.49(14)
N1 C2 C21 O22 -170.71(9)
C3 C2 C21 O22 65.90(13)
O21 C21 O22 C22 2.41(18)
C2 C21 O22 C22 -177.97(10)
C3 C4 O41 C42 -159.97(10)
C5 C4 O41 C42 78.06(12)
C4 O41 C42 O42 3.24(17)
C4 O41 C42 C43 -176.53(9)
O42 C42 C43 Cl43 83.12(14)
O41 C42 C43 Cl43 -97.11(11)

_cod_database_fobs_code 2021454
